data_7235360
loop_
_publ_author_name
'Kyprianidou, Eleni J.'
'Lazarides, Theodore'
'Kaziannis, Spyridon'
'Kosmidis, Constantine'
'Itskos, Grigorios'
'Manos, Manolis J.'
'Tasiopoulos, Anastasios J.'

_publ_section_title
;
 Single crystal coordinating solvent exchange as a general method for the
 enhancement of the photoluminescence properties of lanthanide MOFs
;
_journal_issue 15
_journal_name_full 'Journal of Materials Chemistry A'
_journal_page_first 5258
_journal_paper_doi 10.1039/c3ta14489e
_journal_volume 2
_journal_year 2014
_chemical_formula_moiety 'C38 H28 Eu2 N9 O16'
_chemical_formula_sum 'C38 H28 Eu2 N9 O16'
_chemical_formula_weight 1170.61
_space_group_IT_number 2
_space_group_name_Hall '-P 1'
_space_group_name_H-M_alt 'P -1'
_symmetry_cell_setting triclinic
_symmetry_space_group_name_H-M 'P -1'
_atom_sites_solution_hydrogens geom
_atom_sites_solution_primary direct
_atom_sites_solution_secondary difmap
_audit_creation_method SHELXL-97
_cell_angle_alpha 93.473(12)
_cell_angle_beta 110.054(12)
_cell_angle_gamma 106.436(12)
_cell_formula_units_Z 1
_cell_length_a 10.4361(13)
_cell_length_b 11.2002(17)
_cell_length_c 11.7349(16)
_cell_measurement_reflns_used 3483
_cell_measurement_temperature 100(2)
_cell_measurement_theta_max 29.2226
_cell_measurement_theta_min 3.2234
_cell_volume 1216.8(3)
_computing_structure_refinement 'SHELXL-97 (Sheldrick, 1997)'
_computing_structure_solution 'SHELXS-97 (Sheldrick, 1990)'
_diffrn_ambient_temperature 100(2)
_diffrn_detector_area_resol_mean 10.4223
_diffrn_measured_fraction_theta_full 0.998
_diffrn_measured_fraction_theta_max 0.998
_diffrn_measurement_device_type 'SuperNova, Dual, Cu at zero, Atlas'
_diffrn_measurement_method '\w scans'
_diffrn_radiation_monochromator mirror
_diffrn_radiation_source 'SuperNova (Mo) X-ray Source'
_diffrn_radiation_type MoK\a
_diffrn_radiation_wavelength 0.71073
_diffrn_reflns_av_R_equivalents 0.0370
_diffrn_reflns_av_sigmaI/netI 0.0562
_diffrn_reflns_limit_h_max 12
_diffrn_reflns_limit_h_min -12
_diffrn_reflns_limit_k_max 13
_diffrn_reflns_limit_k_min -12
_diffrn_reflns_limit_l_max 12
_diffrn_reflns_limit_l_min -13
_diffrn_reflns_number 8005
_diffrn_reflns_theta_full 25.00
_diffrn_reflns_theta_max 25.00
_diffrn_reflns_theta_min 3.23
_exptl_absorpt_coefficient_mu 2.626
_exptl_absorpt_correction_T_max 1.00000
_exptl_absorpt_correction_T_min 0.80593
_exptl_absorpt_correction_type multi-scan
_exptl_absorpt_process_details 'Empirical absorption correction (CrysAlis RED, Oxford Diffraction)'
_exptl_crystal_colour colorless
_exptl_crystal_density_diffrn 1.598
_exptl_crystal_density_method 'not measured'
_exptl_crystal_description polyhedral
_exptl_crystal_F_000 573
_exptl_crystal_size_max 0.11
_exptl_crystal_size_mid 0.09
_exptl_crystal_size_min 0.07
_refine_diff_density_max 1.735
_refine_diff_density_min -1.585
_refine_diff_density_rms 0.193
_refine_ls_extinction_method none
_refine_ls_goodness_of_fit_ref 1.091
_refine_ls_hydrogen_treatment constr
_refine_ls_matrix_type full
_refine_ls_number_parameters 307
_refine_ls_number_reflns 4280
_refine_ls_number_restraints 118
_refine_ls_restrained_S_all 1.113
_refine_ls_R_factor_all 0.0658
_refine_ls_R_factor_gt 0.0581
_refine_ls_shift/su_max 0.001
_refine_ls_shift/su_mean 0.000
_refine_ls_structure_factor_coef Fsqd
_refine_ls_weighting_details 'calc w=1/[\s^2^(Fo^2^)+(0.1111P)^2^+1.1972P] where P=(Fo^2^+2Fc^2^)/3'
_refine_ls_weighting_scheme calc
_refine_ls_wR_factor_gt 0.1622
_refine_ls_wR_factor_ref 0.1713
_reflns_number_gt 3699
_reflns_number_total 4280
_reflns_threshold_expression >2sigma(I)
_cod_data_source_file c3ta14489e2.cif
_cod_data_source_block EuN-BDC-hmIm
_cod_depositor_comments
;
The following automatic conversions were performed:

data item '_symmetry_cell_setting' value 'Triclinic' was changed to
'triclinic' in accordance with the
/home/saulius/struct/COD-crude-data/automatic-downloads/DataCite-retrospective/RSC/depositions/lib/dictionaries/cif_core.dic
dictionary named 'cif_core.dic' version 2.4.2 last updated on
2011-04-26.

Automatic conversion script
Id: cif_fix_values 6909 2019-04-08 15:41:33Z antanas 
;
_cod_database_code 7235360

loop_
_symmetry_equiv_pos_as_xyz
'x, y, z'
'-x, -y, -z'

loop_
_atom_site_label
_atom_site_type_symbol
_atom_site_fract_x
_atom_site_fract_y
_atom_site_fract_z
_atom_site_U_iso_or_equiv
_atom_site_adp_type
_atom_site_occupancy
_atom_site_symmetry_multiplicity
_atom_site_calc_flag
_atom_site_refinement_flags
Eu01 Eu 0.10745(4) 0.53458(3) 0.68375(3) 0.0389(2) Uani 1 1 d .
O1 O 0.1912(7) 0.7072(6) 0.8616(6) 0.0580(17) Uani 1 1 d .
O2 O 0.3407(7) 0.7062(7) 0.7694(7) 0.068(2) Uani 1 1 d .
O3 O 0.1551(6) 0.5189(6) 0.5028(6) 0.0532(16) Uani 1 1 d .
O4 O 0.1244(7) 0.4596(7) 0.3100(6) 0.0577(17) Uani 1 1 d .
O5 O 0.0079(9) 0.3155(6) 0.6021(6) 0.066(2) Uani 1 1 d .
O6 O 0.0738(8) 0.7170(6) 0.6021(6) 0.0614(17) Uani 1 1 d .
O7 O 0.021(3) 0.178(3) 1.149(2) 0.262(7) Uani 1 1 d DU
H7 H 0.0746 0.2428 1.1974 0.394 Uiso 1 1 calc R
O8 O 0.3025(14) 0.4503(14) 0.7631(12) 0.133(4) Uani 1 1 d DU
C1 C 0.3100(10) 0.7576(9) 0.8494(9) 0.053(2) Uani 1 1 d .
C2 C 0.4098(10) 0.8838(9) 0.9271(9) 0.057(2) Uani 1 1 d .
C3 C 0.3702(12) 0.9434(12) 1.0068(12) 0.083(4) Uani 1 1 d .
H3 H 0.2812 0.9050 1.0117 0.099 Uiso 1 1 calc R
C4 C 0.5414(13) 0.9387(12) 0.9174(13) 0.087(4) Uani 1 1 d .
C5 C 0.2031(9) 0.4905(9) 0.4201(9) 0.047(2) Uani 1 1 d .
C6 C 0.3554(9) 0.4959(9) 0.4605(8) 0.050(2) Uani 1 1 d .
C7 C 0.3981(10) 0.4225(12) 0.3902(10) 0.068(3) Uani 1 1 d .
C8 C 0.4548(10) 0.5697(12) 0.5672(10) 0.068(3) Uani 1 1 d .
H8 H 0.4253 0.6175 0.6146 0.081 Uiso 1 1 calc R
C9 C -0.0286(12) 0.2492(8) 0.5003(9) 0.054(2) Uani 1 1 d .
C10 C -0.0150(13) 0.1213(9) 0.4966(10) 0.062(3) Uani 1 1 d .
C11 C 0.0095(17) 0.0691(11) 0.6035(10) 0.086(4) Uani 1 1 d .
H11 H 0.0151 0.1157 0.6744 0.104 Uiso 1 1 calc R
C12 C -0.0257(18) 0.0493(10) 0.3909(10) 0.085(4) Uani 1 1 d .
C13 C -0.027(2) 0.421(3) 0.906(2) 0.170(4) Uani 1 1 d DU
H13 H -0.0941 0.4631 0.8812 0.204 Uiso 1 1 calc R
C14 C 0.071(4) 0.286(3) 0.988(3) 0.214(5) Uani 1 1 d DU
C15 C 0.132(3) 0.337(2) 0.907(3) 0.179(5) Uani 1 1 d DU
H15 H 0.2028 0.3145 0.8881 0.215 Uiso 1 1 calc R
C16 C 0.063(4) 0.168(3) 1.044(3) 0.224(6) Uani 1 1 d DU
H16A H -0.0064 0.0953 0.9825 0.269 Uiso 1 1 calc R
H16B H 0.1564 0.1550 1.0701 0.269 Uiso 1 1 calc R
C17 C 0.335(3) 0.362(2) 0.722(2) 0.182(6) Uani 1 1 d DU
C18 C 0.456(3) 0.233(2) 0.711(3) 0.195(6) Uani 1 1 d DU
H18A H 0.5400 0.2072 0.7440 0.292 Uiso 1 1 calc R
H18B H 0.4492 0.2559 0.6317 0.292 Uiso 1 1 calc R
H18C H 0.3717 0.1644 0.7013 0.292 Uiso 1 1 calc R
C19 C 0.624(2) 0.397(3) 0.837(3) 0.198(5) Uani 1 1 d DU
H19A H 0.6689 0.3368 0.8726 0.296 Uiso 1 1 calc R
H19B H 0.6557 0.4711 0.8973 0.296 Uiso 1 1 calc R
H19C H 0.6513 0.4192 0.7684 0.296 Uiso 1 1 calc R
N1 N 0.585(4) 0.876(4) 0.849(4) 0.164(13) Uani 0.50 1 d PU
N2 N 0.304(2) 0.341(4) 0.288(2) 0.158(17) Uani 0.50 1 d P
N3 N -0.034(3) 0.096(3) 0.277(3) 0.109(8) Uani 0.50 1 d PU
N4 N 0.0745(14) 0.4252(14) 0.8579(10) 0.116(3) Uani 1 1 d DU
N5 N -0.021(3) 0.347(3) 0.994(2) 0.205(5) Uani 1 1 d DU
N6 N 0.469(2) 0.341(2) 0.794(2) 0.188(5) Uani 1 1 d DU

loop_
_atom_site_aniso_label
_atom_site_aniso_U_11
_atom_site_aniso_U_22
_atom_site_aniso_U_33
_atom_site_aniso_U_23
_atom_site_aniso_U_13
_atom_site_aniso_U_12
Eu01 0.0297(3) 0.0326(3) 0.0403(3) -0.00935(18) -0.0017(2) 0.01100(19)
O1 0.056(4) 0.049(4) 0.048(4) -0.016(3) 0.011(3) 0.000(3)
O2 0.036(3) 0.063(4) 0.079(5) -0.044(4) 0.010(3) 0.002(3)
O3 0.036(3) 0.058(4) 0.057(4) -0.015(3) 0.013(3) 0.014(3)
O4 0.039(3) 0.074(5) 0.046(4) -0.002(3) 0.002(3) 0.016(3)
O5 0.105(6) 0.027(3) 0.052(4) -0.005(3) 0.017(4) 0.016(4)
O6 0.075(5) 0.034(3) 0.055(4) -0.005(3) 0.000(4) 0.020(3)
O7 0.271(9) 0.272(9) 0.249(7) 0.066(5) 0.116(6) 0.070(5)
O8 0.127(5) 0.132(5) 0.125(6) 0.036(4) 0.034(4) 0.032(4)
C1 0.035(5) 0.053(6) 0.049(5) -0.015(4) -0.001(4) 0.007(4)
C2 0.040(5) 0.053(6) 0.054(6) -0.022(4) 0.003(4) 0.004(4)
C3 0.047(6) 0.074(8) 0.093(9) -0.042(7) 0.023(6) -0.015(5)
C4 0.064(7) 0.070(8) 0.099(9) -0.044(7) 0.033(7) -0.009(6)
C5 0.035(4) 0.046(5) 0.058(6) 0.000(4) 0.012(4) 0.018(4)
C6 0.034(4) 0.064(6) 0.040(5) -0.007(4) 0.009(4) 0.011(4)
C7 0.031(4) 0.095(8) 0.060(6) -0.031(6) 0.003(4) 0.022(5)
C8 0.036(5) 0.095(9) 0.059(6) -0.026(6) 0.014(5) 0.014(5)
C9 0.071(6) 0.028(4) 0.047(5) -0.008(4) 0.012(5) 0.005(4)
C10 0.090(8) 0.030(5) 0.054(6) -0.002(4) 0.015(6) 0.020(5)
C11 0.152(13) 0.047(6) 0.048(6) -0.003(5) 0.016(7) 0.044(7)
C12 0.156(13) 0.035(6) 0.051(6) 0.003(5) 0.020(7) 0.034(7)
C13 0.165(6) 0.188(7) 0.177(7) 0.017(4) 0.086(4) 0.060(5)
C14 0.214(7) 0.211(7) 0.216(7) 0.046(4) 0.072(4) 0.075(4)
C15 0.180(6) 0.169(7) 0.189(7) 0.026(4) 0.051(5) 0.082(4)
C16 0.228(8) 0.217(6) 0.223(7) 0.054(5) 0.080(5) 0.071(5)
C17 0.188(6) 0.180(7) 0.184(8) 0.029(4) 0.062(4) 0.077(5)
C18 0.197(7) 0.191(7) 0.205(8) 0.021(4) 0.070(5) 0.083(4)
C19 0.186(5) 0.199(7) 0.201(7) 0.039(5) 0.059(4) 0.069(5)
N1 0.162(14) 0.164(14) 0.164(14) 0.025(6) 0.065(7) 0.048(6)
N2 0.049(12) 0.28(4) 0.099(18) -0.11(2) -0.014(12) 0.063(18)
N3 0.111(8) 0.109(8) 0.108(8) 0.017(4) 0.041(5) 0.038(4)
N4 0.109(8) 0.150(9) 0.059(6) -0.059(4) -0.008(5) 0.060(7)
N5 0.207(7) 0.209(7) 0.203(7) 0.042(4) 0.086(5) 0.062(4)
N6 0.184(5) 0.188(7) 0.206(7) 0.028(4) 0.072(4) 0.085(4)

loop_
_atom_type_symbol
_atom_type_description
_atom_type_scat_dispersion_real
_atom_type_scat_dispersion_imag
_atom_type_scat_source
C C 0.0033 0.0016 'International Tables Vol C Tables 4.2.6.8 and 6.1.1.4'
H H 0.0000 0.0000 'International Tables Vol C Tables 4.2.6.8 and 6.1.1.4'
N N 0.0061 0.0033 'International Tables Vol C Tables 4.2.6.8 and 6.1.1.4'
O O 0.0106 0.0060 'International Tables Vol C Tables 4.2.6.8 and 6.1.1.4'
Eu Eu -0.1578 3.6682 'International Tables Vol C Tables 4.2.6.8 and 6.1.1.4'

loop_
_geom_angle_atom_site_label_1
_geom_angle_atom_site_label_2
_geom_angle_atom_site_label_3
_geom_angle
_geom_angle_site_symmetry_1
_geom_angle_site_symmetry_3
O3 Eu01 O5 76.2(2) . .
O3 Eu01 O6 75.9(2) . .
O5 Eu01 O6 133.3(2) . .
O3 Eu01 O8 83.4(4) . .
O5 Eu01 O8 74.4(4) . .
O6 Eu01 O8 137.3(4) . .
O3 Eu01 O2 85.5(2) . .
O5 Eu01 O2 141.0(3) . .
O6 Eu01 O2 72.0(3) . .
O8 Eu01 O2 69.4(4) . .
O3 Eu01 O4 124.4(2) . 2_566
O5 Eu01 O4 91.3(3) . 2_566
O6 Eu01 O4 74.9(3) . 2_566
O8 Eu01 O4 145.3(3) . 2_566
O2 Eu01 O4 127.1(2) . 2_566
O3 Eu01 O1 133.5(2) . .
O5 Eu01 O1 148.7(2) . .
O6 Eu01 O1 73.0(2) . .
O8 Eu01 O1 96.8(4) . .
O2 Eu01 O1 52.4(2) . .
O4 Eu01 O1 79.0(2) 2_566 .
O3 Eu01 N4 145.5(3) . .
O5 Eu01 N4 73.9(3) . .
O6 Eu01 N4 138.2(3) . .
O8 Eu01 N4 72.3(4) . .
O2 Eu01 N4 107.4(3) . .
O4 Eu01 N4 73.4(3) 2_566 .
O1 Eu01 N4 74.8(3) . .
O3 Eu01 O3 75.4(2) . 2_566
O5 Eu01 O3 69.2(3) . 2_566
O6 Eu01 O3 68.0(2) . 2_566
O8 Eu01 O3 141.2(4) . 2_566
O2 Eu01 O3 138.7(3) . 2_566
O4 Eu01 O3 49.91(19) 2_566 2_566
O1 Eu01 O3 121.3(2) . 2_566
N4 Eu01 O3 108.9(3) . 2_566
O3 Eu01 C1 109.3(3) . .
O5 Eu01 C1 156.2(3) . .
O6 Eu01 C1 69.5(3) . .
O8 Eu01 C1 83.1(4) . .
O2 Eu01 C1 26.0(2) . .
O4 Eu01 C1 103.2(2) 2_566 .
O1 Eu01 C1 26.5(2) . .
N4 Eu01 C1 92.0(3) . .
O3 Eu01 C1 134.4(2) 2_566 .
O3 Eu01 C5 100.7(2) . 2_566
O5 Eu01 C5 80.2(3) . 2_566
O6 Eu01 C5 69.2(3) . 2_566
O8 Eu01 C5 152.6(4) . 2_566
O2 Eu01 C5 137.7(2) . 2_566
O4 Eu01 C5 24.1(2) 2_566 2_566
O1 Eu01 C5 99.5(2) . 2_566
N4 Eu01 C5 90.9(3) . 2_566
O3 Eu01 C5 25.9(2) 2_566 2_566
C1 Eu01 C5 119.9(3) . 2_566
O3 Eu01 Eu01 41.03(15) . 2_566
O5 Eu01 Eu01 67.69(18) . 2_566
O6 Eu01 Eu01 66.64(16) . 2_566
O8 Eu01 Eu01 117.5(3) . 2_566
O2 Eu01 Eu01 117.7(2) . 2_566
O4 Eu01 Eu01 83.82(15) 2_566 2_566
O1 Eu01 Eu01 138.98(18) . 2_566
N4 Eu01 Eu01 134.5(3) . 2_566
O3 Eu01 Eu01 34.37(12) 2_566 2_566
C1 Eu01 Eu01 131.9(2) . 2_566
C5 Eu01 Eu01 59.88(18) 2_566 2_566
C1 O1 Eu01 92.9(5) . .
C1 O2 Eu01 94.3(5) . .
C5 O3 Eu01 163.2(6) . .
C5 O3 Eu01 87.3(5) . 2_566
Eu01 O3 Eu01 104.6(2) . 2_566
C5 O4 Eu01 101.4(5) . 2_566
C9 O5 Eu01 135.8(6) . .
C9 O6 Eu01 139.7(6) 2_566 .
C16 O7 H7 109.5 . .
C17 O8 Eu01 134.1(14) . .
O2 C1 O1 120.3(8) . .
O2 C1 C2 120.1(8) . .
O1 C1 C2 119.5(8) . .
O2 C1 Eu01 59.7(5) . .
O1 C1 Eu01 60.6(4) . .
C2 C1 Eu01 173.7(8) . .
C3 C2 C4 120.0(9) . .
C3 C2 C1 119.7(9) . .
C4 C2 C1 120.3(9) . .
C2 C3 C4 122.6(10) . 2_677
C2 C3 H3 118.7 . .
C4 C3 H3 118.7 2_677 .
N1 C4 C2 120(2) . .
N1 C4 C3 123(2) . 2_677
C2 C4 C3 117.3(10) . 2_677
O4 C5 O3 121.3(7) . .
O4 C5 C6 120.2(8) . .
O3 C5 C6 118.5(8) . .
O4 C5 Eu01 54.5(4) . 2_566
O3 C5 Eu01 66.8(4) . 2_566
C6 C5 Eu01 174.5(6) . 2_566
C8 C6 C7 118.9(8) . .
C8 C6 C5 120.8(8) . .
C7 C6 C5 120.2(8) . .
N2 C7 C6 122.3(11) . .
N2 C7 C8 119.3(12) . 2_666
C6 C7 C8 118.3(9) . 2_666
C6 C8 C7 122.8(9) . 2_666
C6 C8 H8 118.6 . .
C7 C8 H8 118.6 2_666 .
O5 C9 O6 125.2(9) . 2_566
O5 C9 C10 118.8(9) . .
O6 C9 C10 116.0(8) 2_566 .
C11 C10 C12 117.7(9) . .
C11 C10 C9 119.0(9) . .
C12 C10 C9 123.3(10) . .
C10 C11 C12 123.0(10) . 2_556
C10 C11 H11 118.5 . .
C12 C11 H11 118.5 2_556 .
C11 C12 C10 119.3(10) 2_556 .
C11 C12 N3 116.2(14) 2_556 .
C10 C12 N3 123.9(14) . .
N4 C13 N5 113(2) . .
N4 C13 H13 123.6 . .
N5 C13 H13 123.6 . .
N5 C14 C15 107(2) . .
N5 C14 C16 117(3) . .
C15 C14 C16 134(2) . .
N4 C15 C14 111(2) . .
N4 C15 H15 124.7 . .
C14 C15 H15 124.7 . .
O7 C16 C14 110(2) . .
O7 C16 H16A 109.6 . .
C14 C16 H16A 109.6 . .
O7 C16 H16B 109.6 . .
C14 C16 H16B 109.6 . .
H16A C16 H16B 108.1 . .
O8 C17 N6 120(2) . .
N6 C18 H18A 109.5 . .
N6 C18 H18B 109.5 . .
H18A C18 H18B 109.5 . .
N6 C18 H18C 109.5 . .
H18A C18 H18C 109.5 . .
H18B C18 H18C 109.5 . .
N6 C19 H19A 109.5 . .
N6 C19 H19B 109.5 . .
H19A C19 H19B 109.5 . .
N6 C19 H19C 109.5 . .
H19A C19 H19C 109.5 . .
H19B C19 H19C 109.5 . .
C15 N4 C13 103.4(19) . .
C15 N4 Eu01 127.9(14) . .
C13 N4 Eu01 127.4(14) . .
C14 N5 C13 106(2) . .
C17 N6 C19 142(3) . .
C17 N6 C18 98.6(18) . .
C19 N6 C18 96(2) . .

loop_
_geom_bond_atom_site_label_1
_geom_bond_atom_site_label_2
_geom_bond_distance
_geom_bond_site_symmetry_2
Eu01 O3 2.349(6) .
Eu01 O5 2.368(6) .
Eu01 O6 2.372(7) .
Eu01 O8 2.408(15) .
Eu01 O2 2.464(6) .
Eu01 O4 2.465(6) 2_566
Eu01 O1 2.482(6) .
Eu01 N4 2.518(16) .
Eu01 O3 2.731(6) 2_566
Eu01 C1 2.845(9) .
Eu01 C5 2.967(8) 2_566
Eu01 Eu01 4.0257(10) 2_566
O1 C1 1.269(11) .
O2 C1 1.250(11) .
O3 C5 1.296(10) .
O3 Eu01 2.731(6) 2_566
O4 C5 1.234(11) .
O4 Eu01 2.465(6) 2_566
O5 C9 1.242(11) .
O6 C9 1.257(12) 2_566
O7 C16 1.453(5) .
O7 H7 0.8200 .
O8 C17 1.248(5) .
C1 C2 1.508(13) .
C2 C3 1.355(14) .
C2 C4 1.383(15) .
C3 C4 1.411(15) 2_677
C3 H3 0.9300 .
C4 N1 1.31(4) .
C4 C3 1.411(15) 2_677
C5 C6 1.477(12) .
C5 Eu01 2.967(8) 2_566
C6 C8 1.351(13) .
C6 C7 1.391(13) .
C7 N2 1.34(2) .
C7 C8 1.416(13) 2_666
C8 C7 1.416(13) 2_666
C8 H8 0.9300 .
C9 O6 1.257(12) 2_566
C9 C10 1.478(13) .
C10 C11 1.391(15) .
C10 C12 1.390(14) .
C11 C12 1.386(15) 2_556
C11 H11 0.9300 .
C12 C11 1.386(15) 2_556
C12 N3 1.45(3) .
C13 N4 1.353(5) .
C13 N5 1.354(5) .
C13 H13 0.9300 .
C14 N5 1.353(5) .
C14 C15 1.392(5) .
C14 C16 1.501(5) .
C15 N4 1.352(5) .
C15 H15 0.9300 .
C16 H16A 0.9700 .
C16 H16B 0.9700 .
C17 N6 1.452(5) .
C18 N6 1.454(5) .
C18 H18A 0.9600 .
C18 H18B 0.9600 .
C18 H18C 0.9600 .
C19 N6 1.453(5) .
C19 H19A 0.9600 .
C19 H19B 0.9600 .
C19 H19C 0.9600 .

loop_
_platon_squeeze_void_nr
_platon_squeeze_void_average_x
_platon_squeeze_void_average_y
_platon_squeeze_void_average_z
_platon_squeeze_void_volume
_platon_squeeze_void_count_electrons
_platon_squeeze_void_content
1 0.500 1.000 0.500 212 25 ' '
2 0.257 0.134 0.859 9 1 ' '
3 0.439 0.366 0.043 15 2 ' '
4 0.562 0.635 0.957 15 1 ' '
5 0.743 0.867 0.141 9 1 ' '
